data_2227676
loop_
_publ_author_name
'Kaewmanee, Narissara'
'Chanawanno, Kullapa'
'Chantrapromma, Suchada'
'Fun, Hoong-Kun'

_publ_section_title
;
 2-[(<i>E</i>)-4-(Diethylamino)styryl]-1-methylpyridinium iodide
;
_journal_coeditor_code IS2599
_journal_issue 10
_journal_name_full 'Acta Crystallographica Section E'
_journal_page_first o2639
_journal_page_last o2640
_journal_paper_doi 10.1107/S1600536810037505
_journal_volume 66
_journal_year 2010
_chemical_formula_iupac 'C18 H23 N2 + , I-'
_chemical_formula_moiety 'C18 H23 N2, I'
_chemical_formula_sum 'C18 H23 I N2'
_chemical_formula_weight 394.28
_chemical_melting_point_gt 527
_chemical_melting_point_lt 529
_chemical_name_systematic
;
2-[(<i>E</i>)-4-(Diethylamino)styryl]-1-methylpyridinium iodide
;
_space_group_IT_number 14
_symmetry_cell_setting monoclinic
_symmetry_space_group_name_Hall '-P 2ybc'
_symmetry_space_group_name_H-M 'P 1 21/c 1'
_atom_sites_solution_hydrogens geom
_atom_sites_solution_primary direct
_atom_sites_solution_secondary difmap
_audit_creation_method SHELXL-97
_cell_angle_alpha 90.00
_cell_angle_beta 92.5270(10)
_cell_angle_gamma 90.00
_cell_formula_units_Z 4
_cell_length_a 7.70990(10)
_cell_length_b 20.2780(4)
_cell_length_c 10.9375(2)
_cell_measurement_reflns_used 6198
_cell_measurement_temperature 100
_cell_measurement_theta_max 32.62
_cell_measurement_theta_min 2.01
_cell_volume 1708.32(5)
_computing_cell_refinement 'SAINT (Bruker, 2005)'
_computing_data_collection 'APEX2 (Bruker, 2005)'
_computing_data_reduction 'SAINT (Bruker, 2005)'
_computing_molecular_graphics 'SHELXTL (Sheldrick, 2008)'
_computing_publication_material
;
SHELXTL (Sheldrick, 2008) and PLATON (Spek, 2009)
;
_computing_structure_refinement 'SHELXTL (Sheldrick, 2008)'
_computing_structure_solution 'SHELXTL (Sheldrick, 2008)'
_diffrn_ambient_temperature 100
_diffrn_measured_fraction_theta_full 0.993
_diffrn_measured_fraction_theta_max 0.993
_diffrn_measurement_device_type 'Bruker APEXII CCD area detector'
_diffrn_measurement_method '\f and \w scans'
_diffrn_radiation_monochromator graphite
_diffrn_radiation_source 'sealed tube'
_diffrn_radiation_type MoK\a
_diffrn_radiation_wavelength 0.71073
_diffrn_reflns_av_R_equivalents 0.0259
_diffrn_reflns_av_sigmaI/netI 0.0216
_diffrn_reflns_limit_h_max 11
_diffrn_reflns_limit_h_min -8
_diffrn_reflns_limit_k_max 30
_diffrn_reflns_limit_k_min -29
_diffrn_reflns_limit_l_max 16
_diffrn_reflns_limit_l_min -16
_diffrn_reflns_number 23707
_diffrn_reflns_theta_full 32.62
_diffrn_reflns_theta_max 32.62
_diffrn_reflns_theta_min 2.01
_diffrn_standards_number 0
_exptl_absorpt_coefficient_mu 1.871
_exptl_absorpt_correction_T_max 0.6914
_exptl_absorpt_correction_T_min 0.5704
_exptl_absorpt_correction_type multi-scan
_exptl_absorpt_process_details '(SADABS; Bruker, 2005)'
_exptl_crystal_colour Orange
_exptl_crystal_density_diffrn 1.533
_exptl_crystal_density_method 'not measured'
_exptl_crystal_description Block
_exptl_crystal_F_000 792
_exptl_crystal_size_max 0.34
_exptl_crystal_size_mid 0.30
_exptl_crystal_size_min 0.21
_refine_diff_density_max 0.508
_refine_diff_density_min -0.629
_refine_ls_extinction_method none
_refine_ls_goodness_of_fit_ref 1.100
_refine_ls_hydrogen_treatment refall
_refine_ls_matrix_type full
_refine_ls_number_parameters 282
_refine_ls_number_reflns 6198
_refine_ls_number_restraints 0
_refine_ls_restrained_S_all 1.100
_refine_ls_R_factor_all 0.0240
_refine_ls_R_factor_gt 0.0216
_refine_ls_shift/su_max 0.001
_refine_ls_shift/su_mean 0.001
_refine_ls_structure_factor_coef Fsqd
_refine_ls_weighting_details 'calc w=1/[\s^2^(Fo^2^)+(0.0312P)^2^+1.8072P] where P=(Fo^2^+2Fc^2^)/3'
_refine_ls_weighting_scheme calc
_refine_ls_wR_factor_gt 0.0658
_refine_ls_wR_factor_ref 0.0700
_reflns_number_gt 5765
_reflns_number_total 6198
_reflns_threshold_expression 'I > 2\s(I)'
_cod_data_source_file is2599.cif
_cod_data_source_block I
_cod_original_sg_symbol_H-M 'P 21/c'
_cod_database_code 2227676
_cod_database_fobs_code 2227676

loop_
_symmetry_equiv_pos_as_xyz
'x, y, z'
'-x, y+1/2, -z+1/2'
'-x, -y, -z'
'x, -y-1/2, z-1/2'

loop_
_atom_site_type_symbol
_atom_site_label
_atom_site_fract_x
_atom_site_fract_y
_atom_site_fract_z
_atom_site_U_iso_or_equiv
_atom_site_adp_type
_atom_site_calc_flag
_atom_site_refinement_flags
_atom_site_occupancy
_atom_site_disorder_assembly
_atom_site_disorder_group
I I1 0.385998(14) 0.649927(5) 0.254076(9) 0.01744(4) Uani d . 1 . .
N N1 0.27082(18) 0.63425(7) 0.69740(12) 0.0128(2) Uani d . 1 . .
N N2 0.1456(2) 0.33502(7) 0.09996(13) 0.0165(3) Uani d . 1 . .
C C1 0.3117(2) 0.66702(9) 0.80338(15) 0.0156(3) Uani d . 1 . .
C C2 0.3971(2) 0.63637(9) 0.89989(15) 0.0169(3) Uani d . 1 . .
C C3 0.4439(2) 0.57021(9) 0.88598(15) 0.0181(3) Uani d . 1 . .
C C4 0.4023(2) 0.53711(8) 0.77893(15) 0.0159(3) Uani d . 1 . .
C C5 0.3120(2) 0.56923(8) 0.68124(14) 0.0130(3) Uani d . 1 . .
C C6 0.2616(2) 0.53758(8) 0.56679(15) 0.0149(3) Uani d . 1 . .
C C7 0.3027(2) 0.47469(8) 0.53980(14) 0.0141(3) Uani d . 1 . .
C C8 0.2575(2) 0.44086(8) 0.42673(14) 0.0136(3) Uani d . 1 . .
C C9 0.1595(2) 0.46906(8) 0.32844(15) 0.0144(3) Uani d . 1 . .
C C10 0.1223(2) 0.43480(8) 0.22166(15) 0.0150(3) Uani d . 1 . .
C C11 0.1815(2) 0.36902(8) 0.20590(14) 0.0135(3) Uani d . 1 . .
C C12 0.2802(2) 0.34044(8) 0.30475(15) 0.0131(3) Uani d . 1 . .
C C13 0.3169(2) 0.37578(8) 0.41093(14) 0.0133(3) Uani d . 1 . .
C C14 0.0388(2) 0.36290(9) -0.00116(15) 0.0173(3) Uani d . 1 . .
C C15 0.1390(3) 0.40606(10) -0.08716(17) 0.0216(3) Uani d . 1 . .
C C16 0.2067(2) 0.26717(8) 0.08518(15) 0.0164(3) Uani d . 1 . .
C C17 0.0948(3) 0.21691(9) 0.14881(17) 0.0201(3) Uani d . 1 . .
C C18 0.1817(2) 0.67224(9) 0.59821(16) 0.0182(3) Uani d . 1 . .
H H1A 0.285(3) 0.7107(13) 0.805(2) 0.020(6) Uiso d . 1 . .
H H2A 0.426(4) 0.6591(13) 0.971(3) 0.029(7) Uiso d . 1 . .
H H3A 0.512(4) 0.5499(14) 0.954(3) 0.031(7) Uiso d . 1 . .
H H4A 0.434(3) 0.4942(13) 0.774(2) 0.019(6) Uiso d . 1 . .
H H6A 0.198(3) 0.5628(12) 0.507(2) 0.014(5) Uiso d . 1 . .
H H7A 0.369(3) 0.4489(13) 0.598(2) 0.020(6) Uiso d . 1 . .
H H9A 0.120(3) 0.5160(13) 0.332(2) 0.021(6) Uiso d . 1 . .
H H10A 0.055(4) 0.4541(14) 0.158(3) 0.027(7) Uiso d . 1 . .
H H12A 0.325(3) 0.2966(13) 0.298(2) 0.020(6) Uiso d . 1 . .
H H14A -0.057(3) 0.3869(13) 0.030(2) 0.017(6) Uiso d . 1 . .
H H13A 0.384(3) 0.3571(11) 0.476(2) 0.015(6) Uiso d . 1 . .
H H14B -0.013(3) 0.3265(13) -0.047(2) 0.021(6) Uiso d . 1 . .
H H15A 0.061(4) 0.4195(15) -0.156(3) 0.037(8) Uiso d . 1 . .
H H15B 0.238(4) 0.3824(14) -0.117(2) 0.026(7) Uiso d . 1 . .
H H15C 0.180(4) 0.4425(15) -0.047(3) 0.028(7) Uiso d . 1 . .
H H16A 0.323(3) 0.2637(13) 0.115(2) 0.022(6) Uiso d . 1 . .
H H16B 0.202(3) 0.2567(13) 0.002(2) 0.020(6) Uiso d . 1 . .
H H17A 0.139(4) 0.1730(15) 0.135(3) 0.029(7) Uiso d . 1 . .
H H17B 0.098(3) 0.2228(14) 0.236(2) 0.021(6) Uiso d . 1 . .
H H17C -0.022(4) 0.2207(14) 0.121(2) 0.027(7) Uiso d . 1 . .
H H18A 0.176(4) 0.7175(14) 0.623(2) 0.027(7) Uiso d . 1 . .
H H18B 0.069(4) 0.6552(14) 0.586(3) 0.032(8) Uiso d . 1 . .
H H18C 0.244(4) 0.6682(14) 0.525(3) 0.023(6) Uiso d . 1 . .

loop_
_atom_site_aniso_label
_atom_site_aniso_U_11
_atom_site_aniso_U_22
_atom_site_aniso_U_33
_atom_site_aniso_U_12
_atom_site_aniso_U_13
_atom_site_aniso_U_23
I1 0.02091(6) 0.01714(6) 0.01425(6) 0.00473(4) 0.00049(4) 0.00028(3)
N1 0.0135(6) 0.0121(6) 0.0130(5) 0.0000(4) 0.0022(4) 0.0001(4)
N2 0.0239(7) 0.0128(6) 0.0126(6) 0.0009(5) -0.0015(5) -0.0015(5)
C1 0.0179(7) 0.0143(7) 0.0147(6) -0.0003(5) 0.0036(5) -0.0022(5)
C2 0.0183(7) 0.0200(7) 0.0126(6) -0.0052(6) 0.0026(5) -0.0017(5)
C3 0.0205(7) 0.0187(7) 0.0149(6) -0.0030(6) -0.0018(5) 0.0035(6)
C4 0.0196(7) 0.0125(7) 0.0154(6) -0.0013(5) -0.0016(5) 0.0020(5)
C5 0.0121(6) 0.0129(6) 0.0140(6) -0.0011(5) 0.0019(5) -0.0003(5)
C6 0.0161(7) 0.0143(7) 0.0142(6) 0.0000(5) -0.0013(5) -0.0013(5)
C7 0.0142(6) 0.0140(7) 0.0141(6) -0.0010(5) 0.0006(5) -0.0007(5)
C8 0.0144(6) 0.0128(6) 0.0136(6) 0.0001(5) 0.0013(5) -0.0011(5)
C9 0.0143(6) 0.0128(6) 0.0160(6) 0.0015(5) 0.0014(5) -0.0003(5)
C10 0.0168(7) 0.0137(7) 0.0146(6) 0.0021(5) -0.0005(5) 0.0014(5)
C11 0.0150(6) 0.0128(6) 0.0127(6) -0.0012(5) 0.0011(5) -0.0010(5)
C12 0.0134(6) 0.0122(6) 0.0140(6) -0.0014(5) 0.0016(5) 0.0012(5)
C13 0.0136(6) 0.0126(6) 0.0138(6) 0.0009(5) 0.0011(5) 0.0003(5)
C14 0.0184(7) 0.0195(7) 0.0137(6) -0.0006(6) -0.0029(5) -0.0005(6)
C15 0.0229(8) 0.0255(9) 0.0166(7) 0.0000(7) 0.0018(6) 0.0029(6)
C16 0.0208(7) 0.0134(7) 0.0150(6) 0.0005(6) 0.0019(5) -0.0033(5)
C17 0.0229(8) 0.0172(8) 0.0205(7) -0.0029(6) 0.0025(6) -0.0042(6)
C18 0.0213(8) 0.0171(7) 0.0161(7) 0.0037(6) -0.0008(6) 0.0014(6)

loop_
_atom_type_symbol
_atom_type_description
_atom_type_scat_dispersion_real
_atom_type_scat_dispersion_imag
_atom_type_scat_source
C C 0.0033 0.0016 'International Tables Vol C Tables 4.2.6.8 and 6.1.1.4'
H H 0.0000 0.0000 'International Tables Vol C Tables 4.2.6.8 and 6.1.1.4'
N N 0.0061 0.0033 'International Tables Vol C Tables 4.2.6.8 and 6.1.1.4'
I I -0.4742 1.8119 'International Tables Vol C Tables 4.2.6.8 and 6.1.1.4'

loop_
_geom_angle_atom_site_label_1
_geom_angle_atom_site_label_2
_geom_angle_atom_site_label_3
_geom_angle_site_symmetry_1
_geom_angle_site_symmetry_3
_geom_angle
_geom_angle_publ_flag
C1 N1 C5 . . 122.25(14) ?
C1 N1 C18 . . 117.02(14) ?
C5 N1 C18 . . 120.72(14) ?
C11 N2 C14 . . 122.16(15) ?
C11 N2 C16 . . 120.88(14) ?
C14 N2 C16 . . 116.90(13) ?
N1 C1 C2 . . 121.39(16) ?
N1 C1 H1A . . 116.3(16) ?
C2 C1 H1A . . 122.2(16) ?
C1 C2 C3 . . 117.98(15) ?
C1 C2 H2A . . 120.7(18) ?
C3 C2 H2A . . 121.3(18) ?
C4 C3 C2 . . 120.60(15) ?
C4 C3 H3A . . 122.5(17) ?
C2 C3 H3A . . 116.9(17) ?
C3 C4 C5 . . 120.59(16) ?
C3 C4 H4A . . 118.0(16) ?
C5 C4 H4A . . 121.4(16) ?
N1 C5 C4 . . 117.18(14) ?
N1 C5 C6 . . 118.99(14) ?
C4 C5 C6 . . 123.83(15) ?
C7 C6 C5 . . 123.55(15) ?
C7 C6 H6A . . 118.6(15) ?
C5 C6 H6A . . 117.8(15) ?
C6 C7 C8 . . 125.91(15) ?
C6 C7 H7A . . 119.8(15) ?
C8 C7 H7A . . 114.3(15) ?
C9 C8 C13 . . 116.92(14) ?
C9 C8 C7 . . 124.21(15) ?
C13 C8 C7 . . 118.86(14) ?
C10 C9 C8 . . 121.80(15) ?
C10 C9 H9A . . 117.3(14) ?
C8 C9 H9A . . 120.8(14) ?
C9 C10 C11 . . 121.30(15) ?
C9 C10 H10A . . 120.4(17) ?
C11 C10 H10A . . 118.3(17) ?
N2 C11 C12 . . 121.47(15) ?
N2 C11 C10 . . 121.47(15) ?
C12 C11 C10 . . 117.06(14) ?
C13 C12 C11 . . 120.75(15) ?
C13 C12 H12A . . 119.0(15) ?
C11 C12 H12A . . 120.2(15) ?
C12 C13 C8 . . 122.16(14) ?
C12 C13 H13A . . 120.7(15) ?
C8 C13 H13A . . 117.1(15) ?
N2 C14 C15 . . 113.93(15) ?
N2 C14 H14A . . 110.1(15) ?
C15 C14 H14A . . 110.4(15) ?
N2 C14 H14B . . 107.8(16) ?
C15 C14 H14B . . 109.0(16) ?
H14A C14 H14B . . 105(2) ?
C14 C15 H15A . . 108.9(18) ?
C14 C15 H15B . . 110.5(17) ?
H15A C15 H15B . . 110(2) ?
C14 C15 H15C . . 110.0(18) ?
H15A C15 H15C . . 109(2) ?
H15B C15 H15C . . 108(2) ?
N2 C16 C17 . . 112.73(15) ?
N2 C16 H16A . . 109.7(16) ?
C17 C16 H16A . . 109.9(16) ?
N2 C16 H16B . . 108.7(16) ?
C17 C16 H16B . . 107.1(16) ?
H16A C16 H16B . . 109(2) ?
C16 C17 H17A . . 109.6(17) ?
C16 C17 H17B . . 112.3(16) ?
H17A C17 H17B . . 106(2) ?
C16 C17 H17C . . 110.5(17) ?
H17A C17 H17C . . 111(2) ?
H17B C17 H17C . . 107(2) ?
N1 C18 H18A . . 108.7(16) ?
N1 C18 H18B . . 107.8(18) ?
H18A C18 H18B . . 110(2) ?
N1 C18 H18C . . 109.5(17) ?
H18A C18 H18C . . 110(2) ?
H18B C18 H18C . . 111(3) ?

loop_
_geom_bond_atom_site_label_1
_geom_bond_atom_site_label_2
_geom_bond_site_symmetry_2
_geom_bond_distance
_geom_bond_publ_flag
N1 C1 . 1.361(2) ?
N1 C5 . 1.369(2) ?
N1 C18 . 1.475(2) ?
N2 C11 . 1.366(2) ?
N2 C14 . 1.463(2) ?
N2 C16 . 1.466(2) ?
C1 C2 . 1.368(2) ?
C1 H1A . 0.91(3) ?
C2 C3 . 1.399(3) ?
C2 H2A . 0.92(3) ?
C3 C4 . 1.375(2) ?
C3 H3A . 0.98(3) ?
C4 C5 . 1.409(2) ?
C4 H4A . 0.91(3) ?
C5 C6 . 1.445(2) ?
C6 C7 . 1.350(2) ?
C6 H6A . 0.95(2) ?
C7 C8 . 1.443(2) ?
C7 H7A . 0.95(3) ?
C8 C9 . 1.408(2) ?
C8 C13 . 1.410(2) ?
C9 C10 . 1.378(2) ?
C9 H9A . 1.00(3) ?
C10 C11 . 1.423(2) ?
C10 H10A . 0.93(3) ?
C11 C12 . 1.418(2) ?
C12 C13 . 1.383(2) ?
C12 H12A . 0.96(3) ?
C13 H13A . 0.94(2) ?
C14 C15 . 1.521(3) ?
C14 H14A . 0.96(3) ?
C14 H14B . 0.97(3) ?
C15 H15A . 0.99(3) ?
C15 H15B . 0.97(3) ?
C15 H15C . 0.91(3) ?
C16 C17 . 1.523(3) ?
C16 H16A . 0.94(3) ?
C16 H16B . 0.94(2) ?
C17 H17A . 0.97(3) ?
C17 H17B . 0.96(2) ?
C17 H17C . 0.94(3) ?
C18 H18A . 0.96(3) ?
C18 H18B . 0.94(3) ?
C18 H18C . 0.95(3) ?

loop_
_geom_hbond_atom_site_label_D
_geom_hbond_atom_site_label_H
_geom_hbond_atom_site_label_A
_geom_hbond_site_symmetry_A
_geom_hbond_distance_DH
_geom_hbond_distance_HA
_geom_hbond_distance_DA
_geom_hbond_angle_DHA
_geom_hbond_publ_flag
C1 H1A I1 4_576 0.91(3) 2.99(3) 3.7980(18) 148.8(19) y
C18 H18B Cg2 3_566 0.94(3) 2.79(3) 3.6270(17) 149(3) y

loop_
_geom_torsion_atom_site_label_1
_geom_torsion_atom_site_label_2
_geom_torsion_atom_site_label_3
_geom_torsion_atom_site_label_4
_geom_torsion_site_symmetry_1
_geom_torsion_site_symmetry_2
_geom_torsion_site_symmetry_3
_geom_torsion_site_symmetry_4
_geom_torsion
_geom_torsion_publ_flag
C5 N1 C1 C2 . . . . 0.1(2) ?
C18 N1 C1 C2 . . . . -178.88(16) ?
N1 C1 C2 C3 . . . . 1.0(3) ?
C1 C2 C3 C4 . . . . -1.1(3) ?
C2 C3 C4 C5 . . . . 0.1(3) ?
C1 N1 C5 C4 . . . . -1.1(2) ?
C18 N1 C5 C4 . . . . 177.87(15) ?
C1 N1 C5 C6 . . . . 178.99(15) ?
C18 N1 C5 C6 . . . . -2.1(2) ?
C3 C4 C5 N1 . . . . 1.0(2) ?
C3 C4 C5 C6 . . . . -179.10(16) ?
N1 C5 C6 C7 . . . . 176.94(16) ?
C4 C5 C6 C7 . . . . -3.0(3) ?
C5 C6 C7 C8 . . . . -179.29(16) ?
C6 C7 C8 C9 . . . . -1.4(3) ?
C6 C7 C8 C13 . . . . 177.33(16) ?
C13 C8 C9 C10 . . . . 0.3(2) ?
C7 C8 C9 C10 . . . . 179.02(16) ?
C8 C9 C10 C11 . . . . 0.0(3) ?
C14 N2 C11 C12 . . . . 177.77(15) ?
C16 N2 C11 C12 . . . . 0.6(2) ?
C14 N2 C11 C10 . . . . -2.6(3) ?
C16 N2 C11 C10 . . . . -179.73(15) ?
C9 C10 C11 N2 . . . . -179.66(16) ?
C9 C10 C11 C12 . . . . 0.0(2) ?
N2 C11 C12 C13 . . . . 179.33(15) ?
C10 C11 C12 C13 . . . . -0.3(2) ?
C11 C12 C13 C8 . . . . 0.6(2) ?
C9 C8 C13 C12 . . . . -0.6(2) ?
C7 C8 C13 C12 . . . . -179.43(15) ?
C11 N2 C14 C15 . . . . 84.7(2) ?
C16 N2 C14 C15 . . . . -98.03(19) ?
C11 N2 C16 C17 . . . . 79.0(2) ?
C14 N2 C16 C17 . . . . -98.24(18) ?

loop_
_cod_related_entry_id
_cod_related_entry_database
_cod_related_entry_code
1 ChemSpider 4501246
